data_1559793
loop_
_publ_author_name
'Kleemiss, Florian'
'Dolomanov, Oleg V.'
'Bodensteiner, Michael'
'Peyerimhoff, Norbert'
'Midgley, Laura'
'Bourhis, Luc J.'
'Genoni, Alessandro'
'Malaspina, Lorraine A.'
'Jayatilaka, Dylan'
'Spencer, John L.'
'White, Fraser'
'Grundk\"otter-Stock, Bernhard'
'Steinhauer, Simon'
'Lentz, Dieter'
'Puschmann, Horst'
'Grabowsky, Simon'

_publ_section_title
;
 Accurate crystal structures and chemical properties from NoSpherA2.
;
_journal_issue 5
_journal_name_full 'Chemical science'
_journal_page_first 1675
_journal_page_last 1692
_journal_paper_doi 10.1039/d0sc05526c
_journal_volume 12
_journal_year 2020
_chemical_formula_moiety 'Ca1 F2'
_chemical_formula_sum 'Ca F2'
_chemical_formula_weight 78.075
_space_group_crystal_system cubic
_space_group_IT_number 225
_space_group_name_Hall '-F 4 2 3'
_space_group_name_H-M_alt 'F m -3 m'
_symmetry_Int_Tables_number 225
_audit_creation_date 2020-03-13
_audit_creation_method
;
Olex2 1.3-dev
(compiled 2020.03.04 svn.rc2590c38 for OlexSys, GUI svn.r6014)
;
_audit_update_record
;
2020-09-28 deposited with the CCDC.	2020-11-09 downloaded from the CCDC.
;
_cell_angle_alpha 90
_cell_angle_beta 90
_cell_angle_gamma 90
_cell_formula_units_Z 4
_cell_length_a 5.45095(5)
_cell_length_b 5.45095(5)
_cell_length_c 5.45095(5)
_cell_measurement_reflns_used 6248
_cell_measurement_temperature 100.0(10)
_cell_measurement_theta_max 65.6870
_cell_measurement_theta_min 5.0900
_cell_volume 161.963(3)
_computing_cell_refinement 'CrysAlisPro 1.171.40.53 (Rigaku OD, 2019)'
_computing_data_collection 'CrysAlisPro 1.171.40.53 (Rigaku OD, 2019)'
_computing_data_reduction 'CrysAlisPro 1.171.40.53 (Rigaku OD, 2019)'
_computing_molecular_graphics 'Olex2 1.3-dev (Dolomanov et al., 2009)'
_computing_publication_material 'Olex2 1.3-dev (Dolomanov et al., 2009)'
_computing_structure_refinement 'olex2.refine 1.3-dev (Bourhis et al., 2015)'
_diffrn_ambient_environment N~2~
_diffrn_ambient_temperature 99.97(10)
_diffrn_detector 'Hybrid Pixel Array Detector'
_diffrn_detector_area_resol_mean 10.0000
_diffrn_detector_type HyPix
_diffrn_measured_fraction_theta_full 1.0000
_diffrn_measured_fraction_theta_max 1.0000
_diffrn_measurement_details
;
List of Runs (angles in degrees, time in seconds):

  # Type    Start    End  Width  t~exp~   \w     \q     \k     \f   Frames
#--------------------------------------------------------------------------
  1  \w    -18.00  73.00   1.00    5.00    --    0.00  65.00-147.00   91
  2  \w     74.00 149.00   1.00   20.00    --   86.25  47.00 -55.00   75
  3  \w     82.00 149.00   1.00   20.00    --   86.25 110.00  24.00   67
  4  \w     74.00 149.00   1.00   20.00    --   86.25  19.00 150.00   75
  5  \w     74.00 149.00   1.00   20.00    --   86.25  19.00  30.00   75
  6  \w     72.00 149.00   1.00   20.00    --   86.25  57.00-120.00   77
  7  \w     74.00 149.00   1.00   20.00    --   86.25  37.00-150.00   75
  8  \w     72.00 149.00   1.00   20.00    --   86.25  57.00 -30.00   77
  9  \w     72.00 149.00   1.00   20.00    --   86.25  57.00  60.00   77
 10  \w     72.00 149.00   1.00   20.00    --   86.25  57.00 150.00   77
 11  \w     14.00  53.00   1.00   20.00    --   86.25 -65.00  76.00   39
 12  \w     14.00  81.00   1.00   20.00    --   86.25 -99.00   0.00   67
 13  \w     14.00  81.00   1.00   20.00    --   86.25 -77.00  12.00   67
 14  \w     14.00  41.00   1.00   20.00    --   86.25 -57.00 150.00   27
 15  \w     14.00 115.00   1.00   20.00    --   86.25 -88.00 136.03  101
 16  \w     14.00  41.00   1.00   20.00    --   86.25 -57.00 -90.00   27
 17  \w     14.00  41.00   1.00   20.00    --   86.25 -57.00-150.00   27
 18  \w     14.00  41.00   1.00   20.00    --   86.25 -57.00-180.00   27
 19  \w     14.00 114.00   1.00   20.00    --   86.25 -87.00-107.96  100
 20  \w    -12.00  76.00   1.00    5.00    --    0.00  19.00 150.00   88
 21  \w    -12.00  60.00   1.00    5.00    --    0.00  19.00  90.00   72
 22  \w    -22.00  34.00   1.00    5.00    --    0.00 -99.00  60.00   56
 23  \w    -22.00  34.00   1.00    5.00    --    0.00 -99.00 120.00   56
 24  \w    -42.00 -12.00   1.00   20.00    --  -40.25 -88.00 160.39   30
 25  \w    -41.00 -10.00   1.00   20.00    --  -40.25 -92.00  78.08   31
 26  \w    -75.00 -50.00   1.00   40.00    --  -40.25 110.00  24.00   25
 27  \w     91.00 116.00   1.00   40.00    --   86.25 110.00  24.00   25
;
_diffrn_measurement_device 'four-circle diffractometer'
_diffrn_measurement_device_type 'XtaLAB Synergy, Dualflex, HyPix'
_diffrn_measurement_method '\w scans'
_diffrn_orient_matrix_type 'CrysAlisPro convention (1999,Acta A55,543-557)'
_diffrn_orient_matrix_UB_11 0.0926552000
_diffrn_orient_matrix_UB_12 -0.0381070000
_diffrn_orient_matrix_UB_13 0.0220841000
_diffrn_orient_matrix_UB_21 -0.0386687000
_diffrn_orient_matrix_UB_22 -0.0453312000
_diffrn_orient_matrix_UB_23 0.0834962000
_diffrn_orient_matrix_UB_31 -0.0212714000
_diffrn_orient_matrix_UB_32 -0.0837436000
_diffrn_orient_matrix_UB_33 -0.0555333000
_diffrn_radiation_monochromator mirror
_diffrn_radiation_probe x-ray
_diffrn_radiation_type 'Ag K\a'
_diffrn_radiation_wavelength 0.56087
_diffrn_reflns_av_R_equivalents 0.0673
_diffrn_reflns_av_unetI/netI 0.0117
_diffrn_reflns_Laue_measured_fraction_full 1.0000
_diffrn_reflns_Laue_measured_fraction_max 1.0000
_diffrn_reflns_limit_h_max 13
_diffrn_reflns_limit_h_min -13
_diffrn_reflns_limit_k_max 13
_diffrn_reflns_limit_k_min -13
_diffrn_reflns_limit_l_max 13
_diffrn_reflns_limit_l_min -13
_diffrn_reflns_number 5299
_diffrn_reflns_point_group_measured_fraction_full 1.0000
_diffrn_reflns_point_group_measured_fraction_max 1.0000
_diffrn_reflns_theta_full 19.6651
_diffrn_reflns_theta_max 44.26
_diffrn_reflns_theta_min 5.11
_diffrn_source 'micro-focus sealed X-ray tube'
_diffrn_source_type 'PhotonJet (Ag) X-ray Source'
_exptl_absorpt_coefficient_mu 1.747
_exptl_absorpt_correction_T_max 0.895
_exptl_absorpt_correction_T_min 0.776
_exptl_absorpt_correction_type analytical
_exptl_absorpt_process_details
;
CrysAlisPro 1.171.40.53 (Rigaku Oxford Diffraction, 2019)
Analytical numeric absorption correction using a multifaceted crystal
			model based on expressions derived by R.C. Clark & J.S. Reid.
(Clark, R. C. & Reid, J. S. (1995). Acta Cryst. A51, 887-897)
Empirical absorption correction using spherical harmonics,
 implemented in SCALE3 ABSPACK scaling algorithm.
;
_exptl_crystal_density_diffrn 3.202
_exptl_crystal_description block
_exptl_crystal_F_000 152.597
_exptl_crystal_size_max 0.304
_exptl_crystal_size_mid 0.205
_exptl_crystal_size_min 0.105
_refine_diff_density_max 0.6860
_refine_diff_density_min -0.4146
_refine_diff_density_rms 0.0898
_refine_ls_d_res_high 0.4018
_refine_ls_d_res_low 3.1471
_refine_ls_goodness_of_fit_ref 1.0864
_refine_ls_hydrogen_treatment undef
_refine_ls_matrix_type full
_refine_ls_number_constraints 0
_refine_ls_number_parameters 3
_refine_ls_number_reflns 96
_refine_ls_number_restraints 0
_refine_ls_restrained_S_all 1.0864
_refine_ls_R_factor_all 0.0114
_refine_ls_R_factor_gt 0.0114
_refine_ls_shift/su_max 0.0000
_refine_ls_shift/su_mean 0.0000
_refine_ls_structure_factor_coef Fsqd
_refine_ls_weighting_details 'w=1/[\s^2^(Fo^2^)+(0.0175P)^2^+0.0607P] where P=(Fo^2^+2Fc^2^)/3'
_refine_ls_weighting_scheme calc
_refine_ls_wR_factor_gt 0.0279
_refine_ls_wR_factor_ref 0.0279
_reflns_Friedel_coverage 0.0
_reflns_limit_h_max 7
_reflns_limit_h_min 0
_reflns_limit_k_max 13
_reflns_limit_k_min 1
_reflns_limit_l_max 9
_reflns_limit_l_min 0
_reflns_number_gt 96
_reflns_number_total 96
_reflns_threshold_expression I>=2u(I)
_cod_data_source_file d0sc05526c2.cif
_cod_data_source_block CaF2
_cod_depositor_comments
;Adding full bibliography for 1559792--1559798.cif.

 Adding full bibliography for 1559792--1559798.cif.
;
_cod_database_code 1559793
_chemical_oxdiff_formula 'Ca F'
_reflns_odcompleteness_completeness 95.02
_reflns_odcompleteness_iscentric 1
_reflns_odcompleteness_theta 44.37
_olex2_refinement_description
;
;
_olex2_submission_special_instructions 'No special instructions were received'
_oxdiff_exptl_absorpt_empirical_details
;
Empirical correction (ABSPACK) includes:
- Absorption correction using spherical harmonics
- Frame scaling
;
_oxdiff_exptl_absorpt_empirical_full_max 1.970
_oxdiff_exptl_absorpt_empirical_full_min 0.709

loop_
_space_group_symop_id
_space_group_symop_operation_xyz
1 x,y,z
2 x,-z,y
3 x,z,-y
4 z,y,-x
5 -z,y,x
6 -y,x,z
7 y,-x,z
8 z,x,y
9 y,z,x
10 -y,-z,x
11 z,-x,-y
12 -y,z,-x
13 -z,-x,y
14 -z,x,-y
15 y,-z,-x
16 x,-y,-z
17 -x,y,-z
18 -x,-y,z
19 y,x,-z
20 -y,-x,-z
21 z,-y,x
22 -z,-y,-x
23 -x,z,y
24 -x,-z,-y
25 -x,-y,-z
26 -x,z,-y
27 -x,-z,y
28 -z,-y,x
29 z,-y,-x
30 y,-x,-z
31 -y,x,-z
32 -z,-x,-y
33 -y,-z,-x
34 y,z,-x
35 -z,x,y
36 y,-z,x
37 z,x,-y
38 z,-x,y
39 -y,z,x
40 -x,y,z
41 x,-y,z
42 x,y,-z
43 -y,-x,z
44 y,x,z
45 -z,y,-x
46 z,y,x
47 x,-z,-y
48 x,z,y
49 x,y+1/2,z+1/2
50 x,-z+1/2,y+1/2
51 x,z+1/2,-y+1/2
52 z,y+1/2,-x+1/2
53 -z,y+1/2,x+1/2
54 -y,x+1/2,z+1/2
55 y,-x+1/2,z+1/2
56 z,x+1/2,y+1/2
57 y,z+1/2,x+1/2
58 -y,-z+1/2,x+1/2
59 z,-x+1/2,-y+1/2
60 -y,z+1/2,-x+1/2
61 -z,-x+1/2,y+1/2
62 -z,x+1/2,-y+1/2
63 y,-z+1/2,-x+1/2
64 x,-y+1/2,-z+1/2
65 -x,y+1/2,-z+1/2
66 -x,-y+1/2,z+1/2
67 y,x+1/2,-z+1/2
68 -y,-x+1/2,-z+1/2
69 z,-y+1/2,x+1/2
70 -z,-y+1/2,-x+1/2
71 -x,z+1/2,y+1/2
72 -x,-z+1/2,-y+1/2
73 -x,-y+1/2,-z+1/2
74 -x,z+1/2,-y+1/2
75 -x,-z+1/2,y+1/2
76 -z,-y+1/2,x+1/2
77 z,-y+1/2,-x+1/2
78 y,-x+1/2,-z+1/2
79 -y,x+1/2,-z+1/2
80 -z,-x+1/2,-y+1/2
81 -y,-z+1/2,-x+1/2
82 y,z+1/2,-x+1/2
83 -z,x+1/2,y+1/2
84 y,-z+1/2,x+1/2
85 z,x+1/2,-y+1/2
86 z,-x+1/2,y+1/2
87 -y,z+1/2,x+1/2
88 -x,y+1/2,z+1/2
89 x,-y+1/2,z+1/2
90 x,y+1/2,-z+1/2
91 -y,-x+1/2,z+1/2
92 y,x+1/2,z+1/2
93 -z,y+1/2,-x+1/2
94 z,y+1/2,x+1/2
95 x,-z+1/2,-y+1/2
96 x,z+1/2,y+1/2
97 x+1/2,y,z+1/2
98 x+1/2,-z,y+1/2
99 x+1/2,z,-y+1/2
100 z+1/2,y,-x+1/2
101 -z+1/2,y,x+1/2
102 -y+1/2,x,z+1/2
103 y+1/2,-x,z+1/2
104 z+1/2,x,y+1/2
105 y+1/2,z,x+1/2
106 -y+1/2,-z,x+1/2
107 z+1/2,-x,-y+1/2
108 -y+1/2,z,-x+1/2
109 -z+1/2,-x,y+1/2
110 -z+1/2,x,-y+1/2
111 y+1/2,-z,-x+1/2
112 x+1/2,-y,-z+1/2
113 -x+1/2,y,-z+1/2
114 -x+1/2,-y,z+1/2
115 y+1/2,x,-z+1/2
116 -y+1/2,-x,-z+1/2
117 z+1/2,-y,x+1/2
118 -z+1/2,-y,-x+1/2
119 -x+1/2,z,y+1/2
120 -x+1/2,-z,-y+1/2
121 -x+1/2,-y,-z+1/2
122 -x+1/2,z,-y+1/2
123 -x+1/2,-z,y+1/2
124 -z+1/2,-y,x+1/2
125 z+1/2,-y,-x+1/2
126 y+1/2,-x,-z+1/2
127 -y+1/2,x,-z+1/2
128 -z+1/2,-x,-y+1/2
129 -y+1/2,-z,-x+1/2
130 y+1/2,z,-x+1/2
131 -z+1/2,x,y+1/2
132 y+1/2,-z,x+1/2
133 z+1/2,x,-y+1/2
134 z+1/2,-x,y+1/2
135 -y+1/2,z,x+1/2
136 -x+1/2,y,z+1/2
137 x+1/2,-y,z+1/2
138 x+1/2,y,-z+1/2
139 -y+1/2,-x,z+1/2
140 y+1/2,x,z+1/2
141 -z+1/2,y,-x+1/2
142 z+1/2,y,x+1/2
143 x+1/2,-z,-y+1/2
144 x+1/2,z,y+1/2
145 x+1/2,y+1/2,z
146 x+1/2,-z+1/2,y
147 x+1/2,z+1/2,-y
148 z+1/2,y+1/2,-x
149 -z+1/2,y+1/2,x
150 -y+1/2,x+1/2,z
151 y+1/2,-x+1/2,z
152 z+1/2,x+1/2,y
153 y+1/2,z+1/2,x
154 -y+1/2,-z+1/2,x
155 z+1/2,-x+1/2,-y
156 -y+1/2,z+1/2,-x
157 -z+1/2,-x+1/2,y
158 -z+1/2,x+1/2,-y
159 y+1/2,-z+1/2,-x
160 x+1/2,-y+1/2,-z
161 -x+1/2,y+1/2,-z
162 -x+1/2,-y+1/2,z
163 y+1/2,x+1/2,-z
164 -y+1/2,-x+1/2,-z
165 z+1/2,-y+1/2,x
166 -z+1/2,-y+1/2,-x
167 -x+1/2,z+1/2,y
168 -x+1/2,-z+1/2,-y
169 -x+1/2,-y+1/2,-z
170 -x+1/2,z+1/2,-y
171 -x+1/2,-z+1/2,y
172 -z+1/2,-y+1/2,x
173 z+1/2,-y+1/2,-x
174 y+1/2,-x+1/2,-z
175 -y+1/2,x+1/2,-z
176 -z+1/2,-x+1/2,-y
177 -y+1/2,-z+1/2,-x
178 y+1/2,z+1/2,-x
179 -z+1/2,x+1/2,y
180 y+1/2,-z+1/2,x
181 z+1/2,x+1/2,-y
182 z+1/2,-x+1/2,y
183 -y+1/2,z+1/2,x
184 -x+1/2,y+1/2,z
185 x+1/2,-y+1/2,z
186 x+1/2,y+1/2,-z
187 -y+1/2,-x+1/2,z
188 y+1/2,x+1/2,z
189 -z+1/2,y+1/2,-x
190 z+1/2,y+1/2,x
191 x+1/2,-z+1/2,-y
192 x+1/2,z+1/2,y

loop_
_atom_site_label
_atom_site_type_symbol
_atom_site_fract_x
_atom_site_fract_y
_atom_site_fract_z
_atom_site_U_iso_or_equiv
_atom_site_adp_type
_atom_site_occupancy
_atom_site_site_symmetry_order
_atom_site_refinement_flags_posn
_atom_site_refinement_flags_adp
_atom_site_refinement_flags_occupancy
Ca01 Ca 0.5 0.5 0.5 0.00334(4) Uani 0.999840 48 S T P
F002 F 0.25 0.75 0.75 0.00505(6) Uani 1.000080 24 S T P

loop_
_atom_site_aniso_label
_atom_site_aniso_U_11
_atom_site_aniso_U_22
_atom_site_aniso_U_33
_atom_site_aniso_U_12
_atom_site_aniso_U_13
_atom_site_aniso_U_23
Ca01 0.00334(4) 0.00334(4) 0.00334(4) -0.000000 -0.000000 0.000000
F002 0.00505(6) 0.00505(6) 0.00505(6) -0.000000 -0.000000 0.000000

loop_
_atom_type_symbol
_atom_type_scat_dispersion_real
_atom_type_scat_dispersion_imag
_atom_type_scat_dispersion_source
Ca 0.13779 0.19369 Sasaki
F 0.00604 0.00613 Sasaki

loop_
_exptl_crystal_face_index_h
_exptl_crystal_face_index_k
_exptl_crystal_face_index_l
_exptl_crystal_face_perp_dist
2 -1 1 0.1314
0 -1 0 0.1160
-1 -2 2 0.0676
1 0 1 0.1219
1 0 2 0.1147
0 2 1 0.1446
1 2 -1 0.0891
1 2 2 0.1164
0 0 -1 0.1362
2 1 2 0.1044
-2 1 -2 0.0900
-1 -2 -2 0.1498
1 1 -1 0.0643
-1 1 -1 0.0693
1 2 -2 0.0676
0 0 1 0.0947
-2 -1 2 0.0573
1 -2 -1 0.1285
1 -2 0 0.1096
1 -2 1 0.1020
-2 1 -1 0.0731
-1 -2 1 0.0617
1 1 1 0.0946
-2 -1 1 0.0470
-1 2 -2 0.0640
-1 -1 1 0.0403
2 1 -1 0.0576
1 1 2 0.0989

loop_
_geom_angle_atom_site_label_1
_geom_angle_atom_site_label_2
_geom_angle_atom_site_label_3
_geom_angle
_geom_angle_site_symmetry_1
_geom_angle_site_symmetry_3
_geom_angle_publ_flag
F002 Ca01 Ca01 144.7356(3) 49_544 97 ?
F002 Ca01 Ca01 35.2644(3) 57_545 97 ?
F002 Ca01 F002 70.5288(6) 56_554 52_545 ?
F002 Ca01 F002 109.4712(6) 57_545 56_554 ?
Ca01 F002 Ca01 109.4712(6) 59_566 11_566 ?

loop_
_geom_bond_atom_site_label_1
_geom_bond_atom_site_label_2
_geom_bond_distance
_geom_bond_site_symmetry_2
_geom_bond_publ_flag
Ca01 Ca01 3.85440(3) 49_554 ?
Ca01 F002 2.360331(12) 1_555 ?

loop_
_exptl_oxdiff_crystal_face_indexfrac_h
_exptl_oxdiff_crystal_face_indexfrac_k
_exptl_oxdiff_crystal_face_indexfrac_l
_exptl_oxdiff_crystal_face_x
_exptl_oxdiff_crystal_face_y
_exptl_oxdiff_crystal_face_z
1.9980 -0.9956 1.0082 0.2453 0.0521 -0.0151
0.0005 -0.9990 0.0055 0.0382 0.0457 0.0833
-1.0010 -1.9945 2.0089 0.0276 0.2969 0.0768
0.9981 0.0027 1.0013 0.1145 0.0449 -0.0771
0.9969 0.0048 2.0010 0.1364 0.1283 -0.1327
-0.0022 2.0001 0.9889 -0.0546 -0.0080 -0.2224
0.9998 1.9966 -1.0092 -0.0057 -0.2134 -0.1324
0.9960 2.0028 1.9901 0.0599 0.0369 -0.2994
0.0013 -0.0021 -0.9998 -0.0219 -0.0834 0.0557
1.9958 1.0044 1.9971 0.1908 0.0440 -0.2375
-1.9967 0.9935 -2.0080 -0.2672 -0.1355 0.0708
-0.9960 -2.0028 -1.9901 -0.0599 -0.0369 0.2994
1.0002 0.9976 -1.0037 0.0325 -0.1677 -0.0491
-0.9986 0.9963 -1.0067 -0.1527 -0.0906 -0.0063
1.0010 1.9945 -2.0089 -0.0276 -0.2969 -0.0768
-0.0013 0.0021 0.9998 0.0219 0.0834 -0.0557
-2.0009 -0.9962 2.0020 -0.1032 0.2897 0.0148
1.0016 -1.9994 -0.9874 0.1472 -0.0305 0.2010
1.0003 -1.9973 0.0124 0.1691 0.0529 0.1453
0.9990 -1.9953 1.0122 0.1910 0.1363 0.0896
-1.9980 0.9956 -1.0082 -0.2453 -0.0521 0.0151
-0.9998 -1.9966 1.0092 0.0057 0.2134 0.1324
0.9977 1.0017 0.9958 0.0763 -0.0008 -0.1604
-1.9996 -0.9982 1.0022 -0.1251 0.2063 0.0705
-0.9978 1.9932 -2.0119 -0.2128 -0.2198 -0.0340
-1.0002 -0.9976 1.0037 -0.0325 0.1677 0.0491
1.9996 0.9982 -1.0022 0.1251 -0.2063 -0.0705
0.9964 1.0038 1.9956 0.0981 0.0826 -0.2161
